data_7155144
loop_
_publ_author_name
'Xie, Yuanwei'
'Yu, Chenxia'
'Que, Yonglei'
'Li, Tuanjie'
'Wang, Yuhong'
'Lu, Yinan'
'Wang, Wenjing'
'Shen, Shide'
'Yao, Changsheng'

_publ_section_title
;
 N-Heterocyclic carbene-triggered transition-metal-free synthesis of
 2,3-disubstituted benzofuran derivatives.
;
_journal_issue 27
_journal_name_full 'Organic &amp; biomolecular chemistry'
_journal_page_first 6463
_journal_page_last 6469
_journal_paper_doi 10.1039/c6ob00363j
_journal_volume 14
_journal_year 2016
_chemical_formula_sum 'C22 H15 F O4'
_chemical_formula_weight 362.34
_chemical_name_systematic
; 
 ? 
;
_space_group_IT_number 2
_symmetry_cell_setting triclinic
_symmetry_space_group_name_Hall '-P 1'
_symmetry_space_group_name_H-M 'P -1'
_atom_sites_solution_hydrogens geom
_atom_sites_solution_primary direct
_atom_sites_solution_secondary difmap
_audit_creation_method SHELXL-97
_audit_update_record
;
2015-12-25 deposited with the CCDC.
2016-05-31 downloaded from the CCDC.
;
_cell_angle_alpha 107.207(2)
_cell_angle_beta 92.248(2)
_cell_angle_gamma 98.168(2)
_cell_formula_units_Z 2
_cell_length_a 6.2368(3)
_cell_length_b 12.0269(5)
_cell_length_c 12.3293(6)
_cell_measurement_reflns_used 1736
_cell_measurement_temperature 296(2)
_cell_measurement_theta_max 29.16
_cell_measurement_theta_min 2.85
_cell_volume 871.22(7)
_computing_cell_refinement 'Bruker SMART'
_computing_data_collection 'Bruker SMART'
_computing_data_reduction 'Bruker SAINT'
_computing_molecular_graphics 'Bruker SHELXTL'
_computing_publication_material 'Bruker SHELXTL'
_computing_structure_refinement 'SHELXL-97 (Sheldrick, 1997)'
_computing_structure_solution 'SHELXS-97 (Sheldrick, 1990)'
_diffrn_ambient_temperature 296(2)
_diffrn_measured_fraction_theta_full 0.966
_diffrn_measured_fraction_theta_max 0.966
_diffrn_measurement_device_type 'CCD area detector'
_diffrn_measurement_method 'phi and omega scans'
_diffrn_radiation_monochromator graphite
_diffrn_radiation_source 'fine-focus sealed tube'
_diffrn_radiation_type MoK\a
_diffrn_radiation_wavelength 0.71073
_diffrn_reflns_av_R_equivalents 0.0263
_diffrn_reflns_av_sigmaI/netI 0.0266
_diffrn_reflns_limit_h_max 8
_diffrn_reflns_limit_h_min -8
_diffrn_reflns_limit_k_max 16
_diffrn_reflns_limit_k_min -16
_diffrn_reflns_limit_l_max 15
_diffrn_reflns_limit_l_min -17
_diffrn_reflns_number 15375
_diffrn_reflns_theta_full 29.57
_diffrn_reflns_theta_max 29.57
_diffrn_reflns_theta_min 1.74
_exptl_absorpt_coefficient_mu 0.102
_exptl_crystal_colour colorless
_exptl_crystal_density_diffrn 1.381
_exptl_crystal_density_method 'not measured'
_exptl_crystal_description block
_exptl_crystal_F_000 376
_exptl_crystal_size_max 0.24
_exptl_crystal_size_mid 0.16
_exptl_crystal_size_min 0.10
_refine_diff_density_max 1.606
_refine_diff_density_min -0.480
_refine_diff_density_rms 0.106
_refine_ls_extinction_coef 0.036(16)
_refine_ls_extinction_expression Fc^*^=kFc[1+0.001xFc^2^\l^3^/sin(2\q)]^-1/4^
_refine_ls_extinction_method SHELXL
_refine_ls_goodness_of_fit_ref 1.338
_refine_ls_hydrogen_treatment mixed
_refine_ls_matrix_type full
_refine_ls_number_parameters 246
_refine_ls_number_reflns 4728
_refine_ls_number_restraints 0
_refine_ls_restrained_S_all 1.338
_refine_ls_R_factor_all 0.1268
_refine_ls_R_factor_gt 0.0946
_refine_ls_shift/su_max 0.000
_refine_ls_shift/su_mean 0.000
_refine_ls_structure_factor_coef Fsqd
_refine_ls_weighting_details 'calc w=1/[\s^2^(Fo^2^)+(0.2000P)^2^+0.0000P] where P=(Fo^2^+2Fc^2^)/3'
_refine_ls_weighting_scheme calc
_refine_ls_wR_factor_gt 0.3069
_refine_ls_wR_factor_ref 0.3526
_reflns_number_gt 3008
_reflns_number_total 4728
_reflns_threshold_expression >2sigma(I)
_cod_data_source_file c6ob00363j2.cif
_cod_data_source_block xyw-1
_cod_depositor_comments
;
The following automatic conversions were performed:

'_symmetry_cell_setting' value 'Triclinic' changed to 'triclinic'
according to
/usr/data/users/saulius/crontab/automatic-downloads/rss-feeds/RSC/lib/dictionaries/cif_core.dic
dictionary named 'cif_core.dic' version 2.4.2 from 2011-04-26.

Automatic conversion script
Id: cif_fix_values 4268 2015-11-12 08:31:59Z antanas 

 Adding full bibliography for 7155144.cif.
;
_cod_original_sg_symbol_H-M 'P-1   '
_cod_database_code 7155144

loop_
_symmetry_equiv_pos_as_xyz
'x, y, z'
'-x, -y, -z'

loop_
_atom_site_label
_atom_site_type_symbol
_atom_site_fract_x
_atom_site_fract_y
_atom_site_fract_z
_atom_site_U_iso_or_equiv
_atom_site_adp_type
_atom_site_occupancy
_atom_site_symmetry_multiplicity
_atom_site_calc_flag
_atom_site_refinement_flags
O1 O 0.0399(3) 0.33008(13) 0.84234(16) 0.0567(5) Uani 1 1 d .
O4 O 0.0293(3) -0.35260(14) 0.60326(17) 0.0692(6) Uani 1 1 d .
O3 O -0.6184(4) 0.16791(17) 1.05609(19) 0.0735(6) Uani 1 1 d .
C4 C -0.3297(4) 0.1212(2) 0.9275(2) 0.0552(6) Uani 1 1 d .
H4 H -0.3547 0.0404 0.9165 0.066 Uiso 1 1 calc R
C1 C 0.1146(4) 0.2273(2) 0.7833(2) 0.0514(6) Uani 1 1 d .
C9 C -0.1317(4) 0.29767(19) 0.8986(2) 0.0522(6) Uani 1 1 d .
C2 C -0.0063(4) 0.13112(18) 0.8010(2) 0.0508(6) Uani 1 1 d .
C3 C -0.1660(4) 0.17467(18) 0.8764(2) 0.0490(6) Uani 1 1 d .
C5 C -0.4494(5) 0.1959(2) 0.9945(2) 0.0550(6) Uani 1 1 d .
C10 C 0.3024(4) 0.2468(2) 0.7197(2) 0.0549(6) Uani 1 1 d .
O2 O -0.5603(4) 0.36866(16) 1.0832(2) 0.0783(7) Uani 1 1 d .
C16 C 0.0091(4) 0.00427(19) 0.7510(2) 0.0489(6) Uani 1 1 d .
C8 C -0.2521(5) 0.3738(2) 0.9665(2) 0.0590(7) Uani 1 1 d .
H8 H -0.2259 0.4550 0.9796 0.071 Uiso 1 1 calc R
C7 C -0.4153(5) 0.3177(2) 1.0130(2) 0.0576(6) Uani 1 1 d .
C19 C 0.0298(4) -0.23571(18) 0.6570(2) 0.0520(6) Uani 1 1 d .
C11 C 0.3925(5) 0.1531(3) 0.6514(3) 0.0681(8) Uani 1 1 d .
H11 H 0.3326 0.0758 0.6447 0.082 Uiso 1 1 calc R
C6 C -0.6995(5) 0.2738(2) 1.1058(3) 0.0674(8) Uani 1 1 d .
H6A H -0.7022 0.2881 1.1873 0.081 Uiso 1 1 calc R
H6B H -0.8465 0.2680 1.0736 0.081 Uiso 1 1 calc R
C15 C 0.3962(6) 0.3601(2) 0.7276(3) 0.0732(8) Uani 1 1 d .
H15 H 0.3387 0.4238 0.7726 0.088 Uiso 1 1 calc R
C13 C 0.6674(5) 0.2868(3) 0.6030(3) 0.0723(8) Uani 1 1 d .
H13 H 0.7913 0.3010 0.5665 0.087 Uiso 1 1 calc R
C12 C 0.5733(6) 0.1764(3) 0.5934(3) 0.0744(8) Uani 1 1 d .
H12 H 0.6301 0.1134 0.5467 0.089 Uiso 1 1 calc R
C20 C 0.1563(6) -0.1697(2) 0.7519(3) 0.0820(11) Uani 1 1 d .
H20 H 0.2525 -0.2040 0.7863 0.098 Uiso 1 1 calc R
C21 C 0.1438(6) -0.0514(2) 0.7984(3) 0.0839(11) Uani 1 1 d .
H21 H 0.2309 -0.0082 0.8645 0.101 Uiso 1 1 calc R
C18 C -0.1174(7) -0.1838(3) 0.6114(3) 0.0990(14) Uani 1 1 d .
H18 H -0.2114 -0.2286 0.5484 0.119 Uiso 1 1 calc R
F1 F 0.6621(7) 0.4870(2) 0.6780(3) 0.1703(18) Uani 1 1 d .
C22 C 0.1737(7) -0.4097(3) 0.6471(4) 0.0997(13) Uani 1 1 d .
H22A H 0.3191 -0.3826 0.6330 0.150 Uiso 1 1 calc R
H22B H 0.1379 -0.4933 0.6109 0.150 Uiso 1 1 calc R
H22C H 0.1637 -0.3928 0.7277 0.150 Uiso 1 1 calc R
C17 C -0.1269(7) -0.0659(3) 0.6582(3) 0.1044(15) Uani 1 1 d .
H17 H -0.2283 -0.0325 0.6260 0.125 Uiso 1 1 calc R
C14 C 0.5727(7) 0.3795(3) 0.6698(3) 0.0852(10) Uani 1 1 d .

loop_
_atom_site_aniso_label
_atom_site_aniso_U_11
_atom_site_aniso_U_22
_atom_site_aniso_U_33
_atom_site_aniso_U_23
_atom_site_aniso_U_13
_atom_site_aniso_U_12
O1 0.0669(11) 0.0364(8) 0.0672(11) 0.0146(7) 0.0134(8) 0.0102(7)
O4 0.0917(14) 0.0350(8) 0.0721(12) 0.0016(8) -0.0031(10) 0.0156(8)
O3 0.0878(15) 0.0503(10) 0.0849(14) 0.0222(9) 0.0285(11) 0.0096(9)
C4 0.0692(15) 0.0356(10) 0.0592(14) 0.0133(9) 0.0003(11) 0.0066(9)
C1 0.0606(14) 0.0401(11) 0.0529(12) 0.0121(9) 0.0032(10) 0.0110(9)
C9 0.0636(15) 0.0361(10) 0.0562(13) 0.0136(9) 0.0026(10) 0.0076(9)
C2 0.0581(14) 0.0357(10) 0.0539(13) 0.0071(9) -0.0051(10) 0.0091(9)
C3 0.0589(13) 0.0319(10) 0.0532(12) 0.0085(8) -0.0011(10) 0.0086(8)
C5 0.0665(15) 0.0439(12) 0.0539(13) 0.0159(10) 0.0033(11) 0.0053(10)
C10 0.0641(15) 0.0486(12) 0.0530(13) 0.0148(10) -0.0007(10) 0.0157(10)
O2 0.0976(15) 0.0461(10) 0.0921(15) 0.0152(10) 0.0419(12) 0.0180(10)
C16 0.0553(13) 0.0368(10) 0.0520(12) 0.0099(8) -0.0005(9) 0.0083(8)
C8 0.0767(17) 0.0343(10) 0.0657(15) 0.0143(10) 0.0100(12) 0.0095(10)
C7 0.0718(16) 0.0429(12) 0.0561(13) 0.0096(10) 0.0100(11) 0.0134(11)
C19 0.0642(14) 0.0358(10) 0.0526(13) 0.0079(9) 0.0046(10) 0.0092(9)
C11 0.0808(19) 0.0519(14) 0.0698(17) 0.0138(12) 0.0114(14) 0.0139(13)
C6 0.0726(17) 0.0561(14) 0.0739(18) 0.0198(13) 0.0121(13) 0.0095(12)
C15 0.088(2) 0.0482(14) 0.0810(19) 0.0147(13) 0.0271(16) 0.0077(13)
C13 0.0751(19) 0.0762(19) 0.0689(17) 0.0231(15) 0.0219(14) 0.0168(15)
C12 0.084(2) 0.081(2) 0.0644(17) 0.0215(14) 0.0214(14) 0.0297(16)
C20 0.095(2) 0.0468(13) 0.092(2) 0.0027(13) -0.0396(18) 0.0237(13)
C21 0.095(2) 0.0464(13) 0.089(2) -0.0087(13) -0.0464(17) 0.0201(13)
C18 0.129(3) 0.0467(14) 0.097(2) -0.0097(15) -0.062(2) 0.0246(17)
F1 0.210(3) 0.0790(16) 0.213(4) 0.0297(18) 0.130(3) -0.0042(19)
C22 0.120(3) 0.0540(16) 0.113(3) 0.0008(16) -0.022(2) 0.0372(18)
C17 0.142(3) 0.0489(15) 0.102(2) -0.0071(15) -0.068(2) 0.0356(18)
C14 0.104(2) 0.0607(17) 0.090(2) 0.0206(15) 0.0367(19) 0.0073(16)

loop_
_atom_type_symbol
_atom_type_description
_atom_type_scat_dispersion_real
_atom_type_scat_dispersion_imag
_atom_type_scat_source
C C 0.0033 0.0016 'International Tables Vol C Tables 4.2.6.8 and 6.1.1.4'
H H 0.0000 0.0000 'International Tables Vol C Tables 4.2.6.8 and 6.1.1.4'
O O 0.0106 0.0060 'International Tables Vol C Tables 4.2.6.8 and 6.1.1.4'
F F 0.0171 0.0103 'International Tables Vol C Tables 4.2.6.8 and 6.1.1.4'

loop_
_geom_angle_atom_site_label_1
_geom_angle_atom_site_label_2
_geom_angle_atom_site_label_3
_geom_angle
C9 O1 C1 107.03(18)
C19 O4 C22 118.2(2)
C5 O3 C6 106.4(2)
C5 C4 C3 115.2(2)
C2 C1 O1 110.6(2)
C2 C1 C10 135.3(2)
O1 C1 C10 114.0(2)
O1 C9 C8 125.3(2)
O1 C9 C3 109.6(2)
C8 C9 C3 125.2(2)
C1 C2 C3 106.6(2)
C1 C2 C16 129.1(2)
C3 C2 C16 124.3(2)
C4 C3 C9 119.9(2)
C4 C3 C2 133.9(2)
C9 C3 C2 106.2(2)
C4 C5 O3 127.7(2)
C4 C5 C7 123.7(2)
O3 C5 C7 108.6(2)
C15 C10 C11 118.4(3)
C15 C10 C1 119.8(2)
C11 C10 C1 121.8(2)
C7 O2 C6 106.0(2)
C21 C16 C17 116.0(2)
C21 C16 C2 122.8(2)
C17 C16 C2 121.0(2)
C9 C8 C7 113.2(2)
O2 C7 C8 127.0(2)
O2 C7 C5 110.3(2)
C8 C7 C5 122.7(2)
C20 C19 O4 125.7(2)
C20 C19 C18 118.3(2)
O4 C19 C18 116.0(2)
C10 C11 C12 119.6(3)
O3 C6 O2 108.4(2)
C14 C15 C10 120.4(3)
C12 C13 C14 117.7(3)
C13 C12 C11 122.0(3)
C19 C20 C21 120.5(2)
C16 C21 C20 122.5(2)
C19 C18 C17 120.4(2)
C18 C17 C16 122.0(3)
F1 C14 C15 120.3(3)
F1 C14 C13 117.9(3)
C15 C14 C13 121.8(3)

loop_
_geom_bond_atom_site_label_1
_geom_bond_atom_site_label_2
_geom_bond_distance
O1 C9 1.370(3)
O1 C1 1.390(3)
O4 C19 1.365(2)
O4 C22 1.390(4)
O3 C5 1.383(3)
O3 C6 1.414(3)
C4 C5 1.358(4)
C4 C3 1.398(4)
C1 C2 1.367(3)
C1 C10 1.465(4)
C9 C8 1.376(3)
C9 C3 1.405(3)
C2 C3 1.437(4)
C2 C16 1.485(3)
C5 C7 1.398(3)
C10 C15 1.378(4)
C10 C11 1.396(4)
O2 C7 1.359(3)
O2 C6 1.434(3)
C16 C21 1.359(4)
C16 C17 1.375(4)
C8 C7 1.379(4)
C19 C20 1.350(4)
C19 C18 1.372(4)
C11 C12 1.398(5)
C15 C14 1.365(5)
C13 C12 1.342(5)
C13 C14 1.397(5)
C20 C21 1.382(4)
C18 C17 1.374(4)
F1 C14 1.305(4)
